data_1001690
loop_
_publ_author_name
'Saine, M-C'
'Gasperin, M'
'Jove, J'
'Cousson, A'

_publ_section_title
;
Relation entre la structure cristalline d'un uranate de potassium K9 U6
O22.5, et les spectres Moessbauer (Np237) des phases apparentees de
neptunium
;
_journal_coden_ASTM JCOMAH
_journal_name_full 'Journal of the Less-Common Metals'
_journal_page_first 141
_journal_page_last 148
_journal_paper_doi 10.1016/0022-5088(87)90182-2
_journal_volume 132
_journal_year 1987
_chemical_formula_structural 'K9 U6 O22.5'
_chemical_formula_sum 'K9 O22.5 U6'
_chemical_name_systematic 'Potassium uranium oxide (9/6/22.5)'
_space_group_IT_number 229
_symmetry_cell_setting cubic
_symmetry_Int_Tables_number 229
_symmetry_space_group_name_Hall '-I 4 2 3'
_symmetry_space_group_name_H-M 'I m -3 m'
_cell_angle_alpha 90
_cell_angle_beta 90
_cell_angle_gamma 90
_cell_formula_units_Z 1
_cell_length_a 8.722(5)
_cell_length_b 8.722(5)
_cell_length_c 8.722(5)
_cell_volume 663.5
_refine_ls_R_factor_all 0.0916
_cod_database_code 1001690

loop_
_symmetry_equiv_pos_as_xyz
x,y,z
y,z,x
z,x,y
x,z,y
y,x,z
z,y,x
x,-y,-z
y,-z,-x
z,-x,-y
x,-z,-y
y,-x,-z
z,-y,-x
-x,y,-z
-y,z,-x
-z,x,-y
-x,z,-y
-y,x,-z
-z,y,-x
-x,-y,z
-y,-z,x
-z,-x,y
-x,-z,y
-y,-x,z
-z,-y,x
-x,-y,-z
-y,-z,-x
-z,-x,-y
-x,-z,-y
-y,-x,-z
-z,-y,-x
-x,y,z
-y,z,x
-z,x,y
-x,z,y
-y,x,z
-z,y,x
x,-y,z
y,-z,x
z,-x,y
x,-z,y
y,-x,z
z,-y,x
x,y,-z
y,z,-x
z,x,-y
x,z,-y
y,x,-z
z,y,-x
1/2+x,1/2+y,1/2+z
1/2+y,1/2+z,1/2+x
1/2+z,1/2+x,1/2+y
1/2+x,1/2+z,1/2+y
1/2+y,1/2+x,1/2+z
1/2+z,1/2+y,1/2+x
1/2+x,1/2-y,1/2-z
1/2+y,1/2-z,1/2-x
1/2+z,1/2-x,1/2-y
1/2+x,1/2-z,1/2-y
1/2+y,1/2-x,1/2-z
1/2+z,1/2-y,1/2-x
1/2-x,1/2+y,1/2-z
1/2-y,1/2+z,1/2-x
1/2-z,1/2+x,1/2-y
1/2-x,1/2+z,1/2-y
1/2-y,1/2+x,1/2-z
1/2-z,1/2+y,1/2-x
1/2-x,1/2-y,1/2+z
1/2-y,1/2-z,1/2+x
1/2-z,1/2-x,1/2+y
1/2-x,1/2-z,1/2+y
1/2-y,1/2-x,1/2+z
1/2-z,1/2-y,1/2+x
1/2-x,1/2-y,1/2-z
1/2-y,1/2-z,1/2-x
1/2-z,1/2-x,1/2-y
1/2-x,1/2-z,1/2-y
1/2-y,1/2-x,1/2-z
1/2-z,1/2-y,1/2-x
1/2-x,1/2+y,1/2+z
1/2-y,1/2+z,1/2+x
1/2-z,1/2+x,1/2+y
1/2-x,1/2+z,1/2+y
1/2-y,1/2+x,1/2+z
1/2-z,1/2+y,1/2+x
1/2+x,1/2-y,1/2+z
1/2+y,1/2-z,1/2+x
1/2+z,1/2-x,1/2+y
1/2+x,1/2-z,1/2+y
1/2+y,1/2-x,1/2+z
1/2+z,1/2-y,1/2+x
1/2+x,1/2+y,1/2-z
1/2+y,1/2+z,1/2-x
1/2+z,1/2+x,1/2-y
1/2+x,1/2+z,1/2-y
1/2+y,1/2+x,1/2-z
1/2+z,1/2+y,1/2-x

loop_
_atom_site_label
_atom_site_type_symbol
_atom_site_symmetry_multiplicity
_atom_site_Wyckoff_symbol
_atom_site_fract_x
_atom_site_fract_y
_atom_site_fract_z
_atom_site_occupancy
_atom_site_attached_hydrogens
_atom_site_calc_flag
U1 U6+ 6 b 0. 0.5 0. 1. 0 d
K1 K1+ 8 c 0.25 0.25 0.25 1. 0 d
K2 K1+ 2 a 0. 0. 0. 0.5(1) 0 d
O1 O2- 12 e 0.3064(53) 0. 0. 1. 0 d
O2 O2- 12 d 0.25 0. 0.5 0.875(10) 0 d

loop_
_atom_type_symbol
_atom_type_oxidation_number
U6+ 6.000
K1+ 1.000
O2- -2.000
